data_4073001
loop_
_publ_author_name
'Derrah, Eric J.'
'Pantazis, Dimitrios A.'
'McDonald, Robert'
'Rosenberg, Lisa'

_publ_section_title
;
 A Highly Reactive Ruthenium Phosphido Complex Exhibiting Ru&#x2212;P
 \p-Bonding
;
_journal_issue 6
_journal_name_full Organometallics
_journal_page_first 1473
_journal_paper_doi 10.1021/om0700056
_journal_volume 26
_journal_year 2007
_chemical_formula_moiety 'C40 H44 O P2 Ru'
_chemical_formula_sum 'C40 H44 O P2 Ru'
_chemical_formula_weight 703.76
_space_group_IT_number 2
_symmetry_cell_setting triclinic
_symmetry_space_group_name_Hall '-P 1'
_symmetry_space_group_name_H-M 'P -1'
_atom_sites_solution_hydrogens geom
_atom_sites_solution_primary direct
_atom_sites_solution_secondary difmap
_audit_creation_method 'manual editing of SHELXL template'
_cell_angle_alpha 97.7025(17)
_cell_angle_beta 101.4607(17)
_cell_angle_gamma 110.8896(16)
_cell_formula_units_Z 2
_cell_length_a 9.8311(12)
_cell_length_b 12.3025(15)
_cell_length_c 15.6685(19)
_cell_measurement_reflns_used 6144
_cell_measurement_temperature 193(2)
_cell_measurement_theta_max 26.39
_cell_measurement_theta_min 2.30
_cell_volume 1691.2(4)
_computing_cell_refinement 'Bruker SAINT (Bruker, 1997)'
_computing_data_collection 'Bruker SMART (Bruker, 1997)'
_computing_data_reduction 'Bruker SAINT (Bruker, 1997)'
_computing_molecular_graphics 'Bruker SHELXTL (Bruker, 1997)'
_computing_publication_material 'Bruker SHELXTL (Bruker, 1997)'
_computing_structure_refinement 'SHELXL-97 (Sheldrick, 1997)'
_computing_structure_solution 'SHELXS-97 (Sheldrick, 1990)'
_diffrn_ambient_temperature 193(2)
_diffrn_detector_area_resol_mean 8.192
_diffrn_measured_fraction_theta_full 0.997
_diffrn_measured_fraction_theta_max 0.997
_diffrn_measurement_device_type 'Bruker PLATFORM diffractometer/SMART 1000 CCD area detector'
_diffrn_measurement_method '\w scans'
_diffrn_radiation_monochromator graphite
_diffrn_radiation_source 'fine-focus sealed tube'
_diffrn_radiation_type MoK\a
_diffrn_radiation_wavelength 0.71073
_diffrn_reflns_av_R_equivalents 0.0231
_diffrn_reflns_av_sigmaI/netI 0.0342
_diffrn_reflns_limit_h_max 12
_diffrn_reflns_limit_h_min -12
_diffrn_reflns_limit_k_max 15
_diffrn_reflns_limit_k_min -15
_diffrn_reflns_limit_l_max 19
_diffrn_reflns_limit_l_min -19
_diffrn_reflns_number 13520
_diffrn_reflns_theta_full 26.42
_diffrn_reflns_theta_max 26.42
_diffrn_reflns_theta_min 1.36
_diffrn_standards_decay_% 0
_diffrn_standards_interval_time 0
_diffrn_standards_number 0
_exptl_absorpt_coefficient_mu 0.589
_exptl_absorpt_correction_T_max 0.9489
_exptl_absorpt_correction_T_min 0.7377
_exptl_absorpt_correction_type integration
_exptl_absorpt_process_details 'Bruker SHELXTL (Bruker, 1997)'
_exptl_crystal_colour orange
_exptl_crystal_density_diffrn 1.382
_exptl_crystal_density_method 'not measured'
_exptl_crystal_description prism
_exptl_crystal_F_000 732
_exptl_crystal_size_max 0.55
_exptl_crystal_size_mid 0.18
_exptl_crystal_size_min 0.09
_refine_diff_density_max 0.501
_refine_diff_density_min -0.299
_refine_diff_density_rms 0.068
_refine_ls_extinction_method none
_refine_ls_goodness_of_fit_ref 1.137
_refine_ls_hydrogen_treatment constr
_refine_ls_matrix_type full
_refine_ls_number_parameters 397
_refine_ls_number_reflns 6929
_refine_ls_number_restraints 0
_refine_ls_restrained_S_all 1.137
_refine_ls_R_factor_all 0.0345
_refine_ls_R_factor_gt 0.0298
_refine_ls_shift/su_max 0.001
_refine_ls_shift/su_mean 0.000
_refine_ls_structure_factor_coef Fsqd
_refine_ls_weighting_details 'calc w=1/[\s^2^(Fo^2^)+(0.0235P)^2^+1.6166P] where P=(Fo^2^+2Fc^2^)/3'
_refine_ls_weighting_scheme calc
_refine_ls_wR_factor_gt 0.0752
_refine_ls_wR_factor_ref 0.0772
_reflns_number_gt 6285
_reflns_number_total 6929
_reflns_threshold_expression I>2\s(I)
_cod_data_source_file om0700056si20070102_062649.cif
_cod_data_source_block 3a
_cod_depositor_comments
;
The following automatic conversions were performed:

'_symmetry_cell_setting' value 'Triclinic' changed to 'triclinic'
according to /home/saulius/struct/CIF-dictionaries/cif_core.dic
dictionary named 'cif_core.dic' version 2.4.1 from 2010-06-29.

Automatic conversion script
Id: cif_fix_values 1715 2011-07-08 13:25:40Z adriana 
;
_cod_database_code 4073001

loop_
_symmetry_equiv_pos_as_xyz
'x, y, z'
'-x, -y, -z'

loop_
_atom_site_label
_atom_site_type_symbol
_atom_site_fract_x
_atom_site_fract_y
_atom_site_fract_z
_atom_site_U_iso_or_equiv
_atom_site_adp_type
_atom_site_occupancy
_atom_site_symmetry_multiplicity
_atom_site_calc_flag
_atom_site_refinement_flags
Ru Ru -0.02132(2) 0.196298(16) 0.202321(12) 0.01879(6) Uani 1 1 d .
P1 P -0.04326(7) 0.01231(5) 0.25148(4) 0.01996(13) Uani 1 1 d .
P2 P 0.17690(7) 0.30739(5) 0.32720(4) 0.01899(13) Uani 1 1 d .
O O -0.2483(2) 0.18775(19) 0.30649(14) 0.0423(5) Uani 1 1 d .
C1 C 0.0859(3) 0.2007(2) 0.08580(16) 0.0302(6) Uani 1 1 d .
H1 H 0.1796 0.1864 0.0847 0.036 Uiso 1 1 calc R
C2 C -0.0632(3) 0.1127(2) 0.05913(16) 0.0329(6) Uani 1 1 d .
H2 H -0.0922 0.0258 0.0346 0.039 Uiso 1 1 calc R
C3 C -0.1656(3) 0.1681(2) 0.06463(16) 0.0323(6) Uani 1 1 d .
H3 H -0.2782 0.1272 0.0446 0.039 Uiso 1 1 calc R
C3A C -0.0801(3) 0.2955(2) 0.08669(16) 0.0283(5) Uani 1 1 d .
C4 C -0.1236(3) 0.3941(3) 0.09279(17) 0.0341(6) Uani 1 1 d .
H4 H -0.2265 0.3822 0.0856 0.041 Uiso 1 1 calc R
C5 C -0.0143(4) 0.5063(3) 0.10927(18) 0.0382(7) Uani 1 1 d .
H5 H -0.0424 0.5727 0.1118 0.046 Uiso 1 1 calc R
C6 C 0.1395(4) 0.5258(3) 0.12260(18) 0.0373(7) Uani 1 1 d .
H6 H 0.2124 0.6052 0.1340 0.045 Uiso 1 1 calc R
C7 C 0.1865(3) 0.4337(2) 0.11961(16) 0.0311(6) Uani 1 1 d .
H7 H 0.2908 0.4485 0.1303 0.037 Uiso 1 1 calc R
C7A C 0.0759(3) 0.3154(2) 0.10010(16) 0.0275(5) Uani 1 1 d .
C10 C -0.1591(3) 0.1934(2) 0.26760(16) 0.0253(5) Uani 1 1 d .
C11 C -0.1752(3) -0.1157(2) 0.15607(16) 0.0229(5) Uani 1 1 d .
H11 H -0.1335 -0.1094 0.1028 0.027 Uiso 1 1 calc R
C12 C -0.3311(3) -0.1098(2) 0.13241(19) 0.0310(6) Uani 1 1 d .
H12A H -0.3707 -0.1118 0.1858 0.037 Uiso 1 1 calc R
H12B H -0.3206 -0.0332 0.1153 0.037 Uiso 1 1 calc R
C13 C -0.4441(3) -0.2126(3) 0.0560(2) 0.0435(7) Uani 1 1 d .
H13A H -0.5441 -0.2077 0.0457 0.052 Uiso 1 1 calc R
H13B H -0.4109 -0.2055 0.0006 0.052 Uiso 1 1 calc R
C14 C -0.4580(3) -0.3328(3) 0.0766(2) 0.0467(8) Uani 1 1 d .
H14A H -0.5049 -0.3450 0.1267 0.056 Uiso 1 1 calc R
H14B H -0.5244 -0.3972 0.0237 0.056 Uiso 1 1 calc R
C15 C -0.3046(3) -0.3399(2) 0.10104(19) 0.0350(6) Uani 1 1 d .
H15A H -0.2630 -0.3373 0.0484 0.042 Uiso 1 1 calc R
H15B H -0.3163 -0.4168 0.1179 0.042 Uiso 1 1 calc R
C16 C -0.1934(3) -0.2368(2) 0.17900(17) 0.0298(6) Uani 1 1 d .
H16A H -0.2309 -0.2427 0.2331 0.036 Uiso 1 1 calc R
H16B H -0.0939 -0.2428 0.1921 0.036 Uiso 1 1 calc R
C21 C 0.1428(3) -0.0038(2) 0.26058(15) 0.0224(5) Uani 1 1 d .
H21 H 0.2215 0.0792 0.2843 0.027 Uiso 1 1 calc R
C22 C 0.1758(3) -0.0497(3) 0.17465(17) 0.0304(6) Uani 1 1 d .
H22A H 0.1681 0.0024 0.1326 0.037 Uiso 1 1 calc R
H22B H 0.0991 -0.1312 0.1462 0.037 Uiso 1 1 calc R
C23 C 0.3338(3) -0.0524(3) 0.1928(2) 0.0446(8) Uani 1 1 d .
H23A H 0.3479 -0.0888 0.1367 0.054 Uiso 1 1 calc R
H23B H 0.4112 0.0303 0.2137 0.054 Uiso 1 1 calc R
C24 C 0.3548(4) -0.1234(3) 0.2629(2) 0.0532(9) Uani 1 1 d .
H24A H 0.4585 -0.1215 0.2749 0.064 Uiso 1 1 calc R
H24B H 0.2829 -0.2077 0.2399 0.064 Uiso 1 1 calc R
C25 C 0.3288(4) -0.0725(3) 0.3492(2) 0.0425(7) Uani 1 1 d .
H25A H 0.4052 0.0099 0.3743 0.051 Uiso 1 1 calc R
H25B H 0.3410 -0.1212 0.3933 0.051 Uiso 1 1 calc R
C26 C 0.1712(3) -0.0717(2) 0.33279(17) 0.0296(6) Uani 1 1 d .
H26A H 0.1593 -0.0339 0.3891 0.036 Uiso 1 1 calc R
H26B H 0.0951 -0.1549 0.3141 0.036 Uiso 1 1 calc R
C31 C 0.3591(3) 0.3727(2) 0.30057(15) 0.0231(5) Uani 1 1 d .
C32 C 0.4073(3) 0.2984(2) 0.24982(17) 0.0287(5) Uani 1 1 d .
H32 H 0.3445 0.2160 0.2287 0.034 Uiso 1 1 calc R
C33 C 0.5448(3) 0.3432(3) 0.22998(19) 0.0357(6) Uani 1 1 d .
H33 H 0.5764 0.2912 0.1962 0.043 Uiso 1 1 calc R
C34 C 0.6360(3) 0.4626(3) 0.2588(2) 0.0410(7) Uani 1 1 d .
H34 H 0.7301 0.4934 0.2447 0.049 Uiso 1 1 calc R
C35 C 0.5896(3) 0.5379(3) 0.30864(19) 0.0408(7) Uani 1 1 d .
H35 H 0.6524 0.6205 0.3289 0.049 Uiso 1 1 calc R
C36 C 0.4518(3) 0.4931(2) 0.32912(17) 0.0308(6) Uani 1 1 d .
H36 H 0.4207 0.5455 0.3630 0.037 Uiso 1 1 calc R
C41 C 0.1564(3) 0.4391(2) 0.38380(16) 0.0226(5) Uani 1 1 d .
C42 C 0.0747(3) 0.4919(2) 0.33415(18) 0.0301(6) Uani 1 1 d .
H42 H 0.0241 0.4561 0.2729 0.036 Uiso 1 1 calc R
C43 C 0.0666(3) 0.5963(3) 0.3735(2) 0.0385(7) Uani 1 1 d .
H43 H 0.0123 0.6328 0.3388 0.046 Uiso 1 1 calc R
C44 C 0.1372(3) 0.6476(2) 0.4630(2) 0.0379(7) Uani 1 1 d .
H44 H 0.1317 0.7194 0.4898 0.045 Uiso 1 1 calc R
C45 C 0.2151(3) 0.5948(2) 0.51306(18) 0.0348(6) Uani 1 1 d .
H45 H 0.2617 0.6292 0.5749 0.042 Uiso 1 1 calc R
C46 C 0.2262(3) 0.4916(2) 0.47388(17) 0.0297(6) Uani 1 1 d .
H46 H 0.2820 0.4564 0.5088 0.036 Uiso 1 1 calc R
C51 C 0.2245(3) 0.2431(2) 0.42216(15) 0.0212(5) Uani 1 1 d .
C52 C 0.1112(3) 0.1878(2) 0.46200(16) 0.0262(5) Uani 1 1 d .
H52 H 0.0113 0.1819 0.4384 0.031 Uiso 1 1 calc R
C53 C 0.1432(3) 0.1413(2) 0.53575(17) 0.0331(6) Uani 1 1 d .
H53 H 0.0656 0.1055 0.5632 0.040 Uiso 1 1 calc R
C54 C 0.2863(4) 0.1468(3) 0.56954(18) 0.0384(7) Uani 1 1 d .
H54 H 0.3069 0.1130 0.6192 0.046 Uiso 1 1 calc R
C55 C 0.4002(3) 0.2016(3) 0.53086(18) 0.0368(6) Uani 1 1 d .
H55 H 0.4994 0.2061 0.5544 0.044 Uiso 1 1 calc R
C56 C 0.3697(3) 0.2501(2) 0.45758(17) 0.0285(5) Uani 1 1 d .
H56 H 0.4485 0.2881 0.4316 0.034 Uiso 1 1 calc R

loop_
_atom_site_aniso_label
_atom_site_aniso_U_11
_atom_site_aniso_U_22
_atom_site_aniso_U_33
_atom_site_aniso_U_23
_atom_site_aniso_U_13
_atom_site_aniso_U_12
Ru 0.01980(10) 0.01950(10) 0.01577(10) 0.00173(7) 0.00148(7) 0.00879(8)
P1 0.0200(3) 0.0197(3) 0.0202(3) 0.0023(2) 0.0044(2) 0.0091(2)
P2 0.0194(3) 0.0195(3) 0.0171(3) 0.0027(2) 0.0024(2) 0.0083(2)
O 0.0346(11) 0.0522(13) 0.0473(12) 0.0072(10) 0.0186(10) 0.0226(10)
C1 0.0419(15) 0.0326(14) 0.0201(12) 0.0060(10) 0.0109(11) 0.0180(12)
C2 0.0501(17) 0.0292(14) 0.0157(11) 0.0025(10) 0.0051(11) 0.0141(13)
C3 0.0340(14) 0.0340(14) 0.0189(12) 0.0047(10) -0.0045(10) 0.0084(12)
C3A 0.0338(14) 0.0328(14) 0.0155(11) 0.0070(10) 0.0009(10) 0.0123(11)
C4 0.0378(15) 0.0431(16) 0.0256(13) 0.0114(12) 0.0032(11) 0.0222(13)
C5 0.0587(19) 0.0343(15) 0.0302(14) 0.0136(12) 0.0102(13) 0.0267(15)
C6 0.0479(18) 0.0284(14) 0.0284(14) 0.0079(11) 0.0073(12) 0.0077(13)
C7 0.0347(14) 0.0340(14) 0.0222(12) 0.0097(11) 0.0071(11) 0.0096(12)
C7A 0.0344(14) 0.0327(14) 0.0169(11) 0.0072(10) 0.0069(10) 0.0143(12)
C10 0.0228(12) 0.0251(13) 0.0264(12) 0.0005(10) 0.0006(10) 0.0127(10)
C11 0.0204(12) 0.0206(12) 0.0247(12) 0.0015(9) 0.0042(9) 0.0069(10)
C12 0.0210(12) 0.0260(13) 0.0420(15) 0.0012(11) 0.0040(11) 0.0093(11)
C13 0.0245(14) 0.0399(17) 0.0529(19) -0.0039(14) -0.0068(13) 0.0116(13)
C14 0.0299(15) 0.0295(15) 0.061(2) -0.0051(14) -0.0006(14) 0.0016(12)
C15 0.0365(15) 0.0208(13) 0.0396(15) 0.0009(11) 0.0040(12) 0.0073(12)
C16 0.0349(14) 0.0217(12) 0.0316(14) 0.0055(10) 0.0079(11) 0.0104(11)
C21 0.0206(11) 0.0234(12) 0.0231(12) 0.0027(9) 0.0036(9) 0.0107(10)
C22 0.0294(14) 0.0392(15) 0.0254(13) 0.0035(11) 0.0062(11) 0.0187(12)
C23 0.0378(17) 0.068(2) 0.0367(16) 0.0023(15) 0.0112(13) 0.0341(16)
C24 0.055(2) 0.075(2) 0.0494(19) 0.0077(17) 0.0103(16) 0.052(2)
C25 0.0431(17) 0.059(2) 0.0374(16) 0.0135(14) 0.0052(13) 0.0355(16)
C26 0.0326(14) 0.0316(14) 0.0284(13) 0.0078(11) 0.0055(11) 0.0179(12)
C31 0.0198(12) 0.0270(12) 0.0205(11) 0.0077(10) 0.0025(9) 0.0079(10)
C32 0.0286(13) 0.0290(13) 0.0302(13) 0.0085(11) 0.0094(11) 0.0118(11)
C33 0.0326(15) 0.0487(17) 0.0347(15) 0.0152(13) 0.0137(12) 0.0218(13)
C34 0.0237(14) 0.057(2) 0.0382(16) 0.0184(14) 0.0113(12) 0.0068(13)
C35 0.0328(15) 0.0382(16) 0.0350(15) 0.0061(13) 0.0061(12) -0.0025(13)
C36 0.0306(14) 0.0309(14) 0.0246(12) 0.0041(11) 0.0052(11) 0.0069(11)
C41 0.0217(12) 0.0197(12) 0.0249(12) 0.0015(9) 0.0063(10) 0.0076(10)
C42 0.0340(14) 0.0264(13) 0.0280(13) 0.0037(11) 0.0028(11) 0.0134(11)
C43 0.0434(17) 0.0300(15) 0.0454(17) 0.0074(13) 0.0067(13) 0.0213(13)
C44 0.0382(16) 0.0266(14) 0.0459(17) -0.0047(12) 0.0129(13) 0.0131(12)
C45 0.0375(15) 0.0327(15) 0.0270(13) -0.0054(11) 0.0068(12) 0.0108(12)
C46 0.0314(14) 0.0293(13) 0.0255(13) 0.0009(10) 0.0033(11) 0.0128(11)
C51 0.0243(12) 0.0205(11) 0.0176(11) 0.0013(9) 0.0018(9) 0.0104(10)
C52 0.0260(13) 0.0281(13) 0.0214(12) 0.0019(10) 0.0039(10) 0.0097(11)
C53 0.0449(16) 0.0289(14) 0.0230(13) 0.0055(11) 0.0121(12) 0.0100(12)
C54 0.0559(19) 0.0354(15) 0.0235(13) 0.0098(11) 0.0031(13) 0.0203(14)
C55 0.0381(16) 0.0439(17) 0.0302(14) 0.0080(12) -0.0010(12) 0.0238(14)
C56 0.0260(13) 0.0315(14) 0.0267(13) 0.0058(11) 0.0038(10) 0.0120(11)

loop_
_atom_type_symbol
_atom_type_description
_atom_type_scat_dispersion_real
_atom_type_scat_dispersion_imag
_atom_type_scat_source
C C 0.0033 0.0016 'International Tables Vol C Tables 4.2.6.8 and 6.1.1.4'
H H 0.0000 0.0000 'International Tables Vol C Tables 4.2.6.8 and 6.1.1.4'
O O 0.0106 0.0060 'International Tables Vol C Tables 4.2.6.8 and 6.1.1.4'
P P 0.1023 0.0942 'International Tables Vol C Tables 4.2.6.8 and 6.1.1.4'
Ru Ru -1.2594 0.8363 'International Tables Vol C Tables 4.2.6.8 and 6.1.1.4'

loop_
_geom_angle_atom_site_label_1
_geom_angle_atom_site_label_2
_geom_angle_atom_site_label_3
_geom_angle
C10 Ru C2 129.03(11)
C10 Ru C3 99.95(11)
C2 Ru C3 36.83(10)
C10 Ru C1 161.01(10)
C2 Ru C1 36.52(10)
C3 Ru C1 61.33(10)
C10 Ru P2 90.66(8)
C2 Ru P2 140.29(8)
C3 Ru P2 153.78(7)
C1 Ru P2 105.13(7)
C10 Ru C3A 104.05(10)
C2 Ru C3A 59.47(9)
C3 Ru C3A 35.97(9)
C1 Ru C3A 59.33(9)
P2 Ru C3A 118.19(6)
C10 Ru C7A 133.90(10)
C2 Ru C7A 59.11(9)
C3 Ru C7A 59.44(9)
C1 Ru C7A 35.52(9)
P2 Ru C7A 96.09(6)
C3A Ru C7A 34.49(9)
C10 Ru P1 81.95(8)
C2 Ru P1 93.47(7)
C3 Ru P1 114.16(7)
C1 Ru P1 107.79(7)
P2 Ru P1 90.92(2)
C3A Ru P1 149.82(6)
C7A Ru P1 143.11(6)
C11 P1 C21 102.47(10)
C11 P1 Ru 107.36(8)
C21 P1 Ru 107.88(8)
C51 P2 C41 100.88(11)
C51 P2 C31 102.71(11)
C41 P2 C31 102.71(11)
C51 P2 Ru 121.85(8)
C41 P2 Ru 113.23(8)
C31 P2 Ru 113.09(8)
C2 C1 C7A 107.4(2)
C2 C1 Ru 69.82(14)
C7A C1 Ru 77.61(14)
C3 C2 C1 109.3(2)
C3 C2 Ru 71.97(14)
C1 C2 Ru 73.65(14)
C2 C3 C3A 107.6(2)
C2 C3 Ru 71.20(14)
C3A C3 Ru 78.26(14)
C4 C3A C7A 119.9(2)
C4 C3A C3 132.6(3)
C7A C3A C3 107.4(2)
C4 C3A Ru 128.48(18)
C7A C3A Ru 73.37(14)
C3 C3A Ru 65.76(13)
C5 C4 C3A 118.5(3)
C4 C5 C6 121.5(3)
C7 C6 C5 121.8(3)
C6 C7 C7A 118.5(3)
C7 C7A C3A 119.7(2)
C7 C7A C1 132.3(3)
C3A C7A C1 107.9(2)
C7 C7A Ru 128.91(17)
C3A C7A Ru 72.14(14)
C1 C7A Ru 66.87(13)
O C10 Ru 177.6(2)
C12 C11 C16 108.8(2)
C12 C11 P1 109.99(16)
C16 C11 P1 111.70(17)
C13 C12 C11 112.4(2)
C14 C13 C12 111.3(3)
C15 C14 C13 111.1(2)
C14 C15 C16 111.6(2)
C11 C16 C15 110.8(2)
C22 C21 C26 111.8(2)
C22 C21 P1 118.09(17)
C26 C21 P1 110.82(16)
C21 C22 C23 111.7(2)
C24 C23 C22 111.0(3)
C23 C24 C25 110.9(3)
C24 C25 C26 110.9(2)
C25 C26 C21 111.6(2)
C36 C31 C32 118.2(2)
C36 C31 P2 122.69(19)
C32 C31 P2 119.08(19)
C33 C32 C31 121.0(3)
C34 C33 C32 120.3(3)
C33 C34 C35 119.5(3)
C34 C35 C36 120.3(3)
C31 C36 C35 120.6(3)
C42 C41 C46 118.7(2)
C42 C41 P2 118.99(18)
C46 C41 P2 122.21(19)
C43 C42 C41 120.3(2)
C44 C43 C42 120.3(3)
C45 C44 C43 119.9(3)
C44 C45 C46 120.3(3)
C45 C46 C41 120.6(2)
C56 C51 C52 118.7(2)
C56 C51 P2 122.77(19)
C52 C51 P2 118.49(18)
C53 C52 C51 120.4(2)
C54 C53 C52 120.6(3)
C53 C54 C55 119.7(3)
C54 C55 C56 120.2(3)
C55 C56 C51 120.4(2)

loop_
_geom_bond_atom_site_label_1
_geom_bond_atom_site_label_2
_geom_bond_distance
Ru C10 1.846(2)
Ru C2 2.230(2)
Ru C3 2.240(2)
Ru C1 2.280(2)
Ru P2 2.3158(6)
Ru C3A 2.406(2)
Ru C7A 2.422(2)
Ru P1 2.4390(7)
P1 C11 1.881(2)
P1 C21 1.889(2)
P2 C51 1.833(2)
P2 C41 1.836(2)
P2 C31 1.841(2)
O C10 1.151(3)
C1 C2 1.414(4)
C1 C7A 1.440(4)
C2 C3 1.412(4)
C3 C3A 1.443(4)
C3A C4 1.420(4)
C3A C7A 1.431(4)
C4 C5 1.365(4)
C5 C6 1.410(4)
C6 C7 1.367(4)
C7 C7A 1.419(4)
C11 C12 1.534(3)
C11 C16 1.535(3)
C12 C13 1.527(4)
C13 C14 1.520(4)
C14 C15 1.517(4)
C15 C16 1.537(4)
C21 C22 1.529(3)
C21 C26 1.533(3)
C22 C23 1.536(4)
C23 C24 1.519(5)
C24 C25 1.520(4)
C25 C26 1.524(4)
C31 C36 1.387(4)
C31 C32 1.398(3)
C32 C33 1.382(4)
C33 C34 1.374(4)
C34 C35 1.387(4)
C35 C36 1.389(4)
C41 C42 1.389(3)
C41 C46 1.391(3)
C42 C43 1.384(4)
C43 C44 1.383(4)
C44 C45 1.370(4)
C45 C46 1.385(4)
C51 C56 1.393(3)
C51 C52 1.394(3)
C52 C53 1.386(4)
C53 C54 1.376(4)
C54 C55 1.385(4)
C55 C56 1.392(4)

loop_
_geom_torsion_atom_site_label_1
_geom_torsion_atom_site_label_2
_geom_torsion_atom_site_label_3
_geom_torsion_atom_site_label_4
_geom_torsion
C10 Ru P1 C11 99.97(11)
C2 Ru P1 C11 -28.97(11)
C3 Ru P1 C11 2.63(11)
C1 Ru P1 C11 -63.28(11)
P2 Ru P1 C11 -169.49(8)
C3A Ru P1 C11 -4.19(16)
C7A Ru P1 C11 -68.07(13)
C10 Ru P1 C21 -150.24(11)
C2 Ru P1 C21 80.82(11)
C3 Ru P1 C21 112.42(11)
C1 Ru P1 C21 46.52(11)
P2 Ru P1 C21 -59.70(8)
C3A Ru P1 C21 105.60(15)
C7A Ru P1 C21 41.72(13)
C10 Ru P2 C51 70.01(12)
C2 Ru P2 C51 -108.51(14)
C3 Ru P2 C51 -175.51(19)
C1 Ru P2 C51 -120.67(11)
C3A Ru P2 C51 176.37(11)
C7A Ru P2 C51 -155.68(11)
P1 Ru P2 C51 -11.95(9)
C10 Ru P2 C41 -50.56(11)
C2 Ru P2 C41 130.93(14)
C3 Ru P2 C41 63.93(19)
C1 Ru P2 C41 118.76(11)
C3A Ru P2 C41 55.81(11)
C7A Ru P2 C41 83.76(10)
P1 Ru P2 C41 -132.52(9)
C10 Ru P2 C31 -166.87(12)
C2 Ru P2 C31 14.62(14)
C3 Ru P2 C31 -52.39(19)
C1 Ru P2 C31 2.45(11)
C3A Ru P2 C31 -60.51(11)
C7A Ru P2 C31 -32.55(11)
P1 Ru P2 C31 111.17(9)
C10 Ru C1 C2 -47.8(4)
C3 Ru C1 C2 -37.39(16)
P2 Ru C1 C2 166.93(14)
C3A Ru C1 C2 -78.96(17)
C7A Ru C1 C2 -114.0(2)
P1 Ru C1 C2 70.94(16)
C10 Ru C1 C7A 66.2(4)
C2 Ru C1 C7A 114.0(2)
C3 Ru C1 C7A 76.62(16)
P2 Ru C1 C7A -79.07(15)
C3A Ru C1 C7A 35.05(14)
P1 Ru C1 C7A -175.05(13)
C7A C1 C2 C3 -5.6(3)
Ru C1 C2 C3 63.60(18)
C7A C1 C2 Ru -69.23(17)
C10 Ru C2 C3 44.6(2)
C1 Ru C2 C3 -117.3(2)
P2 Ru C2 C3 -137.27(14)
C3A Ru C2 C3 -38.74(16)
C7A Ru C2 C3 -79.08(17)
P1 Ru C2 C3 127.10(15)
C10 Ru C2 C1 161.92(16)
C3 Ru C2 C1 117.3(2)
P2 Ru C2 C1 -20.0(2)
C3A Ru C2 C1 78.53(17)
C7A Ru C2 C1 38.20(15)
P1 Ru C2 C1 -115.63(15)
C1 C2 C3 C3A 5.9(3)
Ru C2 C3 C3A 70.52(17)
C1 C2 C3 Ru -64.67(18)
C10 Ru C3 C2 -146.34(17)
C1 Ru C3 C2 37.08(16)
P2 Ru C3 C2 101.2(2)
C3A Ru C3 C2 113.4(2)
C7A Ru C3 C2 78.10(17)
P1 Ru C3 C2 -60.76(17)
C10 Ru C3 C3A 100.26(17)
C2 Ru C3 C3A -113.4(2)
C1 Ru C3 C3A -76.33(17)
P2 Ru C3 C3A -12.2(3)
C7A Ru C3 C3A -35.30(15)
P1 Ru C3 C3A -174.17(13)
C2 C3 C3A C4 173.4(3)
Ru C3 C3A C4 -120.9(3)
C2 C3 C3A C7A -3.8(3)
Ru C3 C3A C7A 61.96(17)
C2 C3 C3A Ru -65.71(17)
C10 Ru C3A C4 38.6(3)
C2 Ru C3A C4 165.9(3)
C3 Ru C3A C4 126.2(3)
C1 Ru C3A C4 -151.4(3)
P2 Ru C3A C4 -59.9(3)
C7A Ru C3A C4 -115.3(3)
P1 Ru C3A C4 136.8(2)
C10 Ru C3A C7A 153.90(15)
C2 Ru C3A C7A -78.80(17)
C3 Ru C3A C7A -118.5(2)
C1 Ru C3A C7A -36.10(15)
P2 Ru C3A C7A 55.41(16)
P1 Ru C3A C7A -107.86(16)
C10 Ru C3A C3 -87.61(17)
C2 Ru C3A C3 39.69(17)
C1 Ru C3A C3 82.39(17)
P2 Ru C3A C3 173.90(14)
C7A Ru C3A C3 118.5(2)
P1 Ru C3A C3 10.6(2)
C7A C3A C4 C5 1.6(4)
C3 C3A C4 C5 -175.2(3)
Ru C3A C4 C5 93.7(3)
C3A C4 C5 C6 -1.8(4)
C4 C5 C6 C7 0.1(4)
C5 C6 C7 C7A 1.7(4)
C6 C7 C7A C3A -1.8(4)
C6 C7 C7A C1 174.9(3)
C6 C7 C7A Ru -92.2(3)
C4 C3A C7A C7 0.1(3)
C3 C3A C7A C7 177.7(2)
Ru C3A C7A C7 -125.2(2)
C4 C3A C7A C1 -177.3(2)
C3 C3A C7A C1 0.3(3)
Ru C3A C7A C1 57.47(16)
C4 C3A C7A Ru 125.3(2)
C3 C3A C7A Ru -57.13(16)
C2 C1 C7A C7 -173.7(3)
Ru C1 C7A C7 122.3(3)
C2 C1 C7A C3A 3.2(3)
Ru C1 C7A C3A -60.76(17)
C2 C1 C7A Ru 63.97(17)
C10 Ru C7A C7 77.9(3)
C2 Ru C7A C7 -165.9(3)
C3 Ru C7A C7 151.0(3)
C1 Ru C7A C7 -126.6(3)
P2 Ru C7A C7 -19.0(2)
C3A Ru C7A C7 114.2(3)
P1 Ru C7A C7 -118.7(2)
C10 Ru C7A C3A -36.3(2)
C2 Ru C7A C3A 79.95(17)
C3 Ru C7A C3A 36.84(15)
C1 Ru C7A C3A 119.3(2)
P2 Ru C7A C3A -133.14(14)
P1 Ru C7A C3A 127.13(14)
C10 Ru C7A C1 -155.58(16)
C2 Ru C7A C1 -39.31(16)
C3 Ru C7A C1 -82.43(17)
P2 Ru C7A C1 107.60(15)
C3A Ru C7A C1 -119.3(2)
P1 Ru C7A C1 7.9(2)
C2 Ru C10 O 31(6)
C3 Ru C10 O 56(6)
C1 Ru C10 O 65(6)
P2 Ru C10 O -148(6)
C3A Ru C10 O 92(6)
C7A Ru C10 O 113(6)
P1 Ru C10 O -57(6)
C21 P1 C11 C12 -174.37(18)
Ru P1 C11 C12 -60.87(18)
C21 P1 C11 C16 64.75(19)
Ru P1 C11 C16 178.25(15)
C16 C11 C12 C13 -56.6(3)
P1 C11 C12 C13 -179.3(2)
C11 C12 C13 C14 55.6(3)
C12 C13 C14 C15 -53.8(4)
C13 C14 C15 C16 55.3(4)
C12 C11 C16 C15 57.0(3)
P1 C11 C16 C15 178.59(18)
C14 C15 C16 C11 -57.6(3)
C11 P1 C21 C22 34.3(2)
Ru P1 C21 C22 -78.8(2)
C11 P1 C21 C26 -96.54(18)
Ru P1 C21 C26 150.36(15)
C26 C21 C22 C23 -52.2(3)
P1 C21 C22 C23 177.4(2)
C21 C22 C23 C24 54.4(3)
C22 C23 C24 C25 -57.2(4)
C23 C24 C25 C26 57.9(4)
C24 C25 C26 C21 -55.6(3)
C22 C21 C26 C25 52.9(3)
P1 C21 C26 C25 -173.04(19)
C51 P2 C31 C36 -99.0(2)
C41 P2 C31 C36 5.4(2)
Ru P2 C31 C36 127.79(19)
C51 P2 C31 C32 80.7(2)
C41 P2 C31 C32 -174.8(2)
Ru P2 C31 C32 -52.5(2)
C36 C31 C32 C33 1.2(4)
P2 C31 C32 C33 -178.5(2)
C31 C32 C33 C34 -1.1(4)
C32 C33 C34 C35 0.5(4)
C33 C34 C35 C36 -0.2(4)
C32 C31 C36 C35 -0.9(4)
P2 C31 C36 C35 178.9(2)
C34 C35 C36 C31 0.4(4)
C51 P2 C41 C42 -159.6(2)
C31 P2 C41 C42 94.6(2)
Ru P2 C41 C42 -27.7(2)
C51 P2 C41 C46 23.7(2)
C31 P2 C41 C46 -82.1(2)
Ru P2 C41 C46 155.57(19)
C46 C41 C42 C43 1.6(4)
P2 C41 C42 C43 -175.2(2)
C41 C42 C43 C44 -1.3(4)
C42 C43 C44 C45 -0.2(5)
C43 C44 C45 C46 1.4(4)
C44 C45 C46 C41 -1.1(4)
C42 C41 C46 C45 -0.4(4)
P2 C41 C46 C45 176.4(2)
C41 P2 C51 C56 -105.8(2)
C31 P2 C51 C56 0.1(2)
Ru P2 C51 C56 127.90(19)
C41 P2 C51 C52 72.4(2)
C31 P2 C51 C52 178.28(19)
Ru P2 C51 C52 -53.9(2)
C56 C51 C52 C53 0.4(4)
P2 C51 C52 C53 -177.93(19)
C51 C52 C53 C54 -1.4(4)
C52 C53 C54 C55 1.5(4)
C53 C54 C55 C56 -0.6(4)
C54 C55 C56 C51 -0.5(4)
C52 C51 C56 C55 0.6(4)
P2 C51 C56 C55 178.8(2)
